data_9003091
loop_
_publ_author_name
'Benna, P.'
'Bruno, E.'

_publ_section_title
;Single-crystal in situ high-temperature structural investigation of the I-1 -
 I2/c phase transition in Ca0.2Sr0.8Al2Si2O8 feldspar T = 500 C
;
_journal_name_full 'American Mineralogist'
_journal_page_first 1532
_journal_page_last 1541
_journal_volume 88
_journal_year 2003
_chemical_formula_sum 'Al2 Ca0.2 O8 Si2 Sr0.8'
_chemical_name_mineral Feldspar
_space_group_IT_number 2
_symmetry_space_group_name_Hall '-P 1 (-1/2*x+1/2*y+1/2*z,1/2*x-1/2*y+1/2*z,1/2*x+1/2*y-1/2*z)'
_symmetry_space_group_name_H-M 'I -1'
_cell_angle_alpha 90.11
_cell_angle_beta 115.48
_cell_angle_gamma 90.06
_cell_formula_units_Z 8
_cell_length_a 8.379
_cell_length_b 12.971
_cell_length_c 14.278
_cell_volume 1400.851
_database_code_amcsd 0003180
_diffrn_ambient_temperature 773.15
_exptl_crystal_density_diffrn 2.999
_cod_original_cell_volume 1400.850
_cod_original_formula_sum '(Ca.2 Sr.8) Si2 Al2 O8'
_cod_database_code 9003091

loop_
_space_group_symop_operation_xyz
x,y,z
1/2+x,1/2+y,1/2+z
-x,-y,-z
1/2-x,1/2-y,1/2-z

loop_
_atom_site_aniso_label
_atom_site_aniso_U_11
_atom_site_aniso_U_22
_atom_site_aniso_U_33
_atom_site_aniso_U_12
_atom_site_aniso_U_13
_atom_site_aniso_U_23
Ca(0) 0.01900 0.04600 0.04300 -0.00100 0.01100 -0.00700
Sr(0) 0.01900 0.04600 0.04300 -0.00100 0.01100 -0.00700
Ca(z) 0.02000 0.04600 0.04200 -0.00100 0.01100 0.00100
Sr(z) 0.02000 0.04600 0.04200 -0.00100 0.01100 0.00100
SiT1(00) 0.02000 0.02000 0.02100 -0.00500 0.01200 -0.00300
AlT1(0z) 0.01800 0.02000 0.02100 -0.00400 0.01100 -0.00200
AlT1(m0) 0.02000 0.01900 0.02100 0.00300 0.01200 0.00000
SiT1(mz) 0.01800 0.02100 0.01900 0.00300 0.01000 -0.00100
AlT2(00) 0.01600 0.01800 0.02200 -0.00200 0.00900 -0.00200
SiT2(0z) 0.01700 0.01400 0.02500 -0.00300 0.01000 -0.00300
SiT2(m0) 0.01700 0.01500 0.02400 0.00100 0.01000 -0.00100
AlT2(mz) 0.01700 0.01700 0.02300 -0.00100 0.01000 -0.00200
OA(10) 0.03600 0.03100 0.01900 -0.00100 0.01700 -0.00400
OA(1z) 0.03500 0.03100 0.02100 0.00200 0.01600 0.00100
OA(20) 0.02300 0.01500 0.04500 0.00000 0.01400 -0.00100
OA(2z) 0.01900 0.01400 0.04500 -0.00300 0.01100 -0.00300
OB(00) 0.02900 0.03900 0.04500 -0.00900 0.02500 -0.00500
OB(0z) 0.02900 0.04000 0.05100 -0.00800 0.02700 0.00100
OB(m0) 0.03100 0.03900 0.05000 0.01100 0.02600 -0.00400
OB(mz) 0.03400 0.04000 0.04900 0.01100 0.03200 0.00100
OC(00) 0.03100 0.02300 0.04300 -0.00800 0.01400 -0.00600
OC(0z) 0.02900 0.02300 0.04500 -0.00800 0.01600 -0.00700
OC(m0) 0.02800 0.02200 0.04700 0.00500 0.01700 0.00200
OC(mz) 0.03300 0.02500 0.04100 0.00700 0.01500 0.00400
OD(00) 0.03700 0.04500 0.02800 0.00500 0.01000 0.00400
OD(0z) 0.02600 0.04100 0.02400 -0.00100 0.00200 0.00000
OD(m0) 0.03200 0.03800 0.02500 -0.00400 0.00500 -0.00700
OD(mz) 0.02700 0.04800 0.02500 -0.00300 0.00300 -0.00800

loop_
_atom_site_label
_atom_site_fract_x
_atom_site_fract_y
_atom_site_fract_z
_atom_site_occupancy
_atom_site_U_iso_or_equiv
_atom_site_type_symbol
_atom_site_attached_hydrogens
Ca(0) 0.27150 -0.00170 0.06610 0.20000 0.03700 Ca 0
Sr(0) 0.27150 -0.00170 0.06610 0.80000 0.03700 Sr 0
Ca(z) 0.27140 0.00240 0.56600 0.20000 0.03700 Ca 0
Sr(z) 0.27140 0.00240 0.56600 0.80000 0.03700 Sr 0
SiT1(00) 0.00730 0.17460 0.10820 1.00000 0.01900 Si 0
AlT1(0z) 0.00270 0.17770 0.61630 1.00000 0.01900 Al 0
AlT1(m0) 0.00250 0.82180 0.11660 1.00000 0.01900 Al 0
SiT1(mz) 0.00750 0.82500 0.60850 1.00000 0.01900 Si 0
AlT2(00) 0.69500 0.12070 0.17060 1.00000 0.01800 Al 0
SiT2(0z) 0.68530 0.11300 0.67190 1.00000 0.01800 Si 0
SiT2(m0) 0.68580 0.88670 0.17240 1.00000 0.01800 Si 0
AlT2(mz) 0.69480 0.87920 0.67070 1.00000 0.01800 Al 0
OA(10) 0.00470 0.12940 0.00040 1.00000 0.02700 O 0
OA(1z) 0.99500 0.12960 0.49920 1.00000 0.02800 O 0
OA(20) 0.59190 0.00020 0.14230 1.00000 0.02800 O 0
OA(2z) 0.59170 0.00000 0.64250 1.00000 0.02700 O 0
OB(00) 0.82950 0.12610 0.10620 1.00000 0.03500 O 0
OB(0z) 0.80920 0.12670 0.61170 1.00000 0.03600 O 0
OB(m0) 0.80940 0.87230 0.11300 1.00000 0.03700 O 0
OB(mz) 0.82910 0.87300 0.60650 1.00000 0.03600 O 0
OC(00) 0.01360 0.29720 0.11900 1.00000 0.03300 O 0
OC(0z) 0.01890 0.30960 0.63170 1.00000 0.03200 O 0
OC(m0) 0.01740 0.68960 0.13020 1.00000 0.03200 O 0
OC(mz) 0.01320 0.70200 0.61760 1.00000 0.03400 O 0
OD(00) 0.18700 0.12460 0.19580 1.00000 0.03800 O 0
OD(0z) 0.19650 0.11870 0.70260 1.00000 0.03400 O 0
OD(m0) 0.19740 0.88030 0.20380 1.00000 0.03400 O 0
OD(mz) 0.18670 0.87430 0.69600 1.00000 0.03600 O 0

loop_
_cod_changelog_entry_id
_cod_changelog_entry_author
_cod_changelog_entry_date
_cod_changelog_entry_text
1
;cod-tools version 3.8.0
Id: cif_guess_AMCSD_atom_types 9581 2023-05-17 12:35:41Z saulius
;
2023-05-23T09:15:12+03:00
;Derived atom types and hydrogen counts
from atom names that follow the AMCSD naming convention
(Wat == water, O-H == hydroxyl).
;

loop_
_cod_related_entry_id
_cod_related_entry_database
_cod_related_entry_code
1 AMCSD 0003180
